data_1563988
loop_
_publ_author_name
'Marandi, Farzin'
'Moeini, Keyvan'
'Alizadeh, Fereshteh'
'Mardani, Zahra'
'Quah, Ching Kheng'
'Loh, Wan-Sin'
'Woollins, J. Derek'

_publ_section_title
;
 Treatment of cadmium(II) and zinc(II) with N2-donor linkages in presence
 of \b-diketone ligand; supported by structural, spectral, theoretical and
 docking studies
;
_journal_name_full 'Inorganica Chimica Acta'
_journal_page_first 717
_journal_page_last 725
_journal_paper_doi 10.1016/j.ica.2018.07.014
_journal_volume 482
_journal_year 2018
_chemical_formula_moiety 'C40 H30 Cd N2 O4'
_chemical_formula_sum 'C40 H30 Cd N2 O4'
_chemical_formula_weight 715.06
_space_group_crystal_system orthorhombic
_space_group_IT_number 41
_space_group_name_Hall 'A 2 -2ab'
_space_group_name_H-M_alt 'A e a 2'
_atom_sites_solution_hydrogens geom
_audit_creation_method SHELXL-2014/7
_cell_angle_alpha 90
_cell_angle_beta 90
_cell_angle_gamma 90
_cell_formula_units_Z 4
_cell_length_a 10.9938(9)
_cell_length_b 25.635(3)
_cell_length_c 11.8497(10)
_cell_measurement_reflns_used 9990
_cell_measurement_temperature 296(2)
_cell_measurement_theta_max 29.14
_cell_measurement_theta_min 2.44
_cell_volume 3339.6(6)
_computing_cell_refinement 'SAINT (Bruker, 2009)'
_computing_data_collection 'APEX2 (Bruker, 2009)'
_computing_data_reduction 'SAINT (Bruker, 2009)'
_computing_molecular_graphics
;
SHELXTL (Sheldrick, 2008)
;
_computing_publication_material
;
PLATON (Spek, 2009)
;
_computing_structure_refinement 'SHELXL-2014 (Sheldrick, 2015)'
_computing_structure_solution 'SHELXS-2013 (Sheldrick, 2008)'
_diffrn_ambient_temperature 296(2)
_diffrn_measured_fraction_theta_full 1.000
_diffrn_measured_fraction_theta_max 0.999
_diffrn_measurement_device_type 'Bruker APEX Duo CCD area detector'
_diffrn_measurement_method '\f and \w scans'
_diffrn_radiation_monochromator graphite
_diffrn_radiation_source 'fine-focus sealed tube'
_diffrn_radiation_type MoK\a
_diffrn_radiation_wavelength 0.71073
_diffrn_reflns_av_R_equivalents 0.0342
_diffrn_reflns_av_unetI/netI 0.0216
_diffrn_reflns_Laue_measured_fraction_full 1.000
_diffrn_reflns_Laue_measured_fraction_max 0.999
_diffrn_reflns_limit_h_max 15
_diffrn_reflns_limit_h_min -14
_diffrn_reflns_limit_k_max 35
_diffrn_reflns_limit_k_min -35
_diffrn_reflns_limit_l_max 16
_diffrn_reflns_limit_l_min -16
_diffrn_reflns_number 33979
_diffrn_reflns_point_group_measured_fraction_full 1.000
_diffrn_reflns_point_group_measured_fraction_max 0.996
_diffrn_reflns_theta_full 25.242
_diffrn_reflns_theta_max 29.152
_diffrn_reflns_theta_min 1.589
_exptl_absorpt_coefficient_mu 0.698
_exptl_absorpt_correction_T_max 0.7108
_exptl_absorpt_correction_T_min 0.6224
_exptl_absorpt_correction_type multi-scan
_exptl_absorpt_process_details '(<i>SADABS</i>; Bruker, 2009)'
_exptl_crystal_colour colourless
_exptl_crystal_density_diffrn 1.422
_exptl_crystal_description plate
_exptl_crystal_F_000 1456
_exptl_crystal_size_max 0.693
_exptl_crystal_size_mid 0.370
_exptl_crystal_size_min 0.076
_refine_diff_density_max 0.412
_refine_diff_density_min -0.257
_refine_diff_density_rms 0.048
_refine_ls_abs_structure_details
;
 Flack x determined using 1547 quotients [(I+)-(I-)]/[(I+)+(I-)]
 (Parsons, Flack and Wagner, Acta Cryst. B69 (2013) 249-259).
;
_refine_ls_abs_structure_Flack -0.015(13)
_refine_ls_extinction_coef .
_refine_ls_extinction_method none
_refine_ls_goodness_of_fit_ref 1.047
_refine_ls_hydrogen_treatment constr
_refine_ls_matrix_type full
_refine_ls_number_parameters 215
_refine_ls_number_reflns 4496
_refine_ls_number_restraints 1
_refine_ls_restrained_S_all 1.047
_refine_ls_R_factor_all 0.0369
_refine_ls_R_factor_gt 0.0265
_refine_ls_shift/su_max 0.000
_refine_ls_shift/su_mean 0.000
_refine_ls_structure_factor_coef Fsqd
_refine_ls_weighting_details 'w=1/[\s^2^(Fo^2^)+(0.0329P)^2^+1.2268P] where P=(Fo^2^+2Fc^2^)/3'
_refine_ls_weighting_scheme calc
_refine_ls_wR_factor_gt 0.0628
_refine_ls_wR_factor_ref 0.0691
_reflns_Friedel_coverage 0.903
_reflns_Friedel_fraction_full 0.999
_reflns_Friedel_fraction_max 0.993
_reflns_number_gt 3579
_reflns_number_total 4496
_reflns_threshold_expression 'I > 2\s(I)'
_cod_data_source_file ICA-2018-482-717.cif
_cod_data_source_block mo_fa5_0m
_cod_original_cell_volume 3339.5(5)
_cod_original_sg_symbol_Hall 'A 2 -2ac'
_cod_original_sg_symbol_H-M 'A b a 2'
_cod_database_code 1563988
_shelx_shelxl_version_number 2014/7
_shelx_space_group_comment
;
The symmetry employed for this shelxl refinement is uniquely defined
by the following loop, which should always be used as a source of
symmetry information in preference to the above space-group names.
They are only intended as comments.
;
_shelx_estimated_absorpt_t_min 0.643
_shelx_estimated_absorpt_t_max 0.949

loop_
_space_group_symop_operation_xyz
'x, y, z'
'-x, -y, z'
'x+1/2, -y+1/2, z'
'-x+1/2, y+1/2, z'
'x, y+1/2, z+1/2'
'-x, -y+1/2, z+1/2'
'x+1/2, -y+1, z+1/2'
'-x+1/2, y+1, z+1/2'

loop_
_atom_site_label
_atom_site_type_symbol
_atom_site_fract_x
_atom_site_fract_y
_atom_site_fract_z
_atom_site_U_iso_or_equiv
_atom_site_adp_type
_atom_site_occupancy
_atom_site_site_symmetry_order
_atom_site_calc_flag
_atom_site_refinement_flags_posn
_atom_site_refinement_flags_adp
_atom_site_refinement_flags_occupancy
_atom_site_disorder_assembly
_atom_site_disorder_group
Cd1 Cd 0.5000 0.5000 0.73173(9) 0.03699(9) Uani 1 2 d S T P . .
O1 O 0.3749(2) 0.43112(9) 0.7229(3) 0.0495(6) Uani 1 1 d . . . . .
O2 O 0.6424(2) 0.43864(10) 0.7577(2) 0.0465(7) Uani 1 1 d . . . . .
N1 N 0.5000 0.5000 0.5337(9) 0.042(2) Uani 1 2 d S T P . .
N2 N 0.5000 0.5000 -0.0630(9) 0.037(2) Uani 1 2 d S T P . .
C1 C 0.2838(4) 0.30526(17) 0.8254(5) 0.0791(14) Uani 1 1 d . . . . .
H1A H 0.3401 0.3002 0.8829 0.095 Uiso 1 1 calc R U . . .
C2 C 0.1904(5) 0.2703(2) 0.8126(7) 0.0959(18) Uani 1 1 d . . . . .
H2A H 0.1831 0.2425 0.8625 0.115 Uiso 1 1 calc R U . . .
C3 C 0.1086(5) 0.2759(2) 0.7281(7) 0.0936(16) Uani 1 1 d . . . . .
H3A H 0.0460 0.2520 0.7188 0.112 Uiso 1 1 calc R U . . .
C4 C 0.1199(5) 0.3172(3) 0.6573(5) 0.0966(18) Uani 1 1 d . . . . .
H4A H 0.0647 0.3212 0.5985 0.116 Uiso 1 1 calc R U . . .
C5 C 0.2113(4) 0.3535(2) 0.6708(4) 0.0747(13) Uani 1 1 d . . . . .
H5A H 0.2155 0.3820 0.6225 0.090 Uiso 1 1 calc R U . . .
C6 C 0.2965(3) 0.34784(14) 0.7549(3) 0.0534(9) Uani 1 1 d . . . . .
C7 C 0.3976(3) 0.38672(14) 0.7638(3) 0.0453(7) Uani 1 1 d . . . . .
C8 C 0.5062(3) 0.37145(16) 0.8140(4) 0.0473(8) Uani 1 1 d . . . . .
H8A H 0.5043 0.3401 0.8533 0.057 Uiso 1 1 calc R U . . .
C9 C 0.6187(3) 0.39771(13) 0.8126(3) 0.0456(7) Uani 1 1 d . . . . .
C10 C 0.7217(3) 0.37512(14) 0.8792(3) 0.0491(8) Uani 1 1 d . . . . .
C11 C 0.8393(3) 0.37828(16) 0.8400(4) 0.0597(10) Uani 1 1 d . . . . .
H11A H 0.8547 0.3938 0.7706 0.072 Uiso 1 1 calc R U . . .
C12 C 0.9350(4) 0.35854(18) 0.9029(5) 0.0750(13) Uani 1 1 d . . . . .
H12A H 1.0138 0.3598 0.8745 0.090 Uiso 1 1 calc R U . . .
C13 C 0.9137(5) 0.3373(2) 1.0061(5) 0.0853(16) Uani 1 1 d . . . . .
H13A H 0.9783 0.3244 1.0484 0.102 Uiso 1 1 calc R U . . .
C14 C 0.7985(5) 0.3349(2) 1.0481(5) 0.0853(15) Uani 1 1 d . . . . .
H14A H 0.7848 0.3205 1.1191 0.102 Uiso 1 1 calc R U . . .
C15 C 0.7019(4) 0.35366(18) 0.9852(4) 0.0680(11) Uani 1 1 d . . . . .
H15A H 0.6233 0.3519 1.0140 0.082 Uiso 1 1 calc R U . . .
C16 C 0.4123(4) 0.47642(17) 0.4748(3) 0.0475(9) Uani 1 1 d . . . . .
H16A H 0.3516 0.4589 0.5142 0.057 Uiso 1 1 calc R U . . .
C17 C 0.4070(3) 0.47676(18) 0.3584(3) 0.0475(9) Uani 1 1 d . . . . .
H17A H 0.3418 0.4615 0.3209 0.057 Uiso 1 1 calc R U . . .
C18 C 0.5000 0.5000 0.2986(9) 0.039(3) Uani 1 2 d S T P . .
C19 C 0.5000 0.5000 0.1739(9) 0.034(2) Uani 1 2 d S T P . .
C20 C 0.3942(4) 0.50797(16) 0.1129(3) 0.0452(9) Uani 1 1 d . . . . .
H20A H 0.3206 0.5132 0.1500 0.054 Uiso 1 1 calc R U . . .
C21 C 0.3989(4) 0.50811(17) -0.0039(3) 0.0452(9) Uani 1 1 d . . . . .
H21A H 0.3272 0.5142 -0.0433 0.054 Uiso 1 1 calc R U . . .

loop_
_atom_site_aniso_label
_atom_site_aniso_U_11
_atom_site_aniso_U_22
_atom_site_aniso_U_33
_atom_site_aniso_U_23
_atom_site_aniso_U_13
_atom_site_aniso_U_12
Cd1 0.04712(15) 0.04053(15) 0.02333(12) 0.000 0.000 0.00186(14)
O1 0.0522(12) 0.0468(12) 0.0494(13) 0.0101(15) -0.0099(15) -0.0064(10)
O2 0.0471(12) 0.0487(13) 0.0437(17) 0.0082(11) 0.0072(10) 0.0044(10)
N1 0.043(5) 0.052(5) 0.029(5) 0.000 0.000 0.0050(17)
N2 0.042(4) 0.052(5) 0.018(4) 0.000 0.000 0.0001(15)
C1 0.078(3) 0.063(3) 0.096(4) 0.018(3) -0.010(3) -0.010(2)
C2 0.087(4) 0.059(3) 0.142(5) 0.015(3) 0.002(4) -0.017(3)
C3 0.084(3) 0.070(3) 0.126(5) -0.028(4) 0.002(4) -0.026(3)
C4 0.081(4) 0.121(5) 0.088(4) -0.015(4) -0.018(3) -0.029(3)
C5 0.069(3) 0.088(3) 0.067(3) 0.003(3) -0.014(2) -0.017(2)
C6 0.0577(19) 0.0485(18) 0.054(2) -0.0060(16) 0.0011(17) -0.0024(16)
C7 0.0493(18) 0.0480(19) 0.0387(15) 0.0010(14) -0.0003(14) 0.0002(15)
C8 0.054(2) 0.0422(19) 0.0455(19) 0.0075(15) 0.0019(15) 0.0025(14)
C9 0.0538(19) 0.0441(18) 0.0388(16) -0.0011(15) 0.0018(15) 0.0080(15)
C10 0.056(2) 0.0435(18) 0.0478(19) 0.0000(15) -0.0037(16) 0.0068(15)
C11 0.058(2) 0.055(2) 0.066(2) 0.0029(19) -0.004(2) 0.0027(18)
C12 0.058(3) 0.072(3) 0.095(4) -0.002(3) -0.013(3) 0.007(2)
C13 0.081(3) 0.089(4) 0.085(4) 0.004(3) -0.030(3) 0.021(3)
C14 0.098(4) 0.100(4) 0.058(2) 0.015(3) -0.017(3) 0.017(3)
C15 0.069(2) 0.082(3) 0.053(2) 0.008(2) -0.003(2) 0.011(2)
C16 0.053(2) 0.059(3) 0.0300(17) 0.0028(18) 0.0032(16) -0.0039(19)
C17 0.048(2) 0.062(3) 0.0327(18) -0.0019(18) -0.0008(15) -0.007(2)
C18 0.052(6) 0.049(6) 0.014(3) 0.000 0.000 0.004(2)
C19 0.031(4) 0.044(5) 0.026(4) 0.000 0.000 0.0005(17)
C20 0.0372(18) 0.076(3) 0.0225(16) 0.0019(15) 0.0025(13) 0.0028(16)
C21 0.0346(17) 0.076(3) 0.0247(17) 0.0039(15) -0.0042(13) 0.0017(16)

loop_
_atom_type_symbol
_atom_type_description
_atom_type_scat_dispersion_real
_atom_type_scat_dispersion_imag
_atom_type_scat_source
C C 0.0033 0.0016 'International Tables Vol C Tables 4.2.6.8 and 6.1.1.4'
H H 0.0000 0.0000 'International Tables Vol C Tables 4.2.6.8 and 6.1.1.4'
N N 0.0061 0.0033 'International Tables Vol C Tables 4.2.6.8 and 6.1.1.4'
O O 0.0106 0.0060 'International Tables Vol C Tables 4.2.6.8 and 6.1.1.4'
Cd Cd -0.8075 1.2024 'International Tables Vol C Tables 4.2.6.8 and 6.1.1.4'

loop_
_geom_angle_atom_site_label_1
_geom_angle_atom_site_label_2
_geom_angle_atom_site_label_3
_geom_angle
_geom_angle_site_symmetry_1
_geom_angle_site_symmetry_3
O1 Cd1 O2 83.25(9) . .
O1 Cd1 O1 174.6(2) . 2_665
O2 Cd1 O1 97.49(9) . 2_665
O1 Cd1 O2 97.49(9) . 2_665
O2 Cd1 O2 164.21(14) . 2_665
O1 Cd1 O2 83.25(9) 2_665 2_665
O1 Cd1 N1 87.32(11) . .
O2 Cd1 N1 97.90(7) . .
O1 Cd1 N1 87.32(11) 2_665 .
O2 Cd1 N1 97.90(7) 2_665 .
O1 Cd1 N2 92.68(11) . 1_556
O2 Cd1 N2 82.10(7) . 1_556
O1 Cd1 N2 92.68(11) 2_665 1_556
O2 Cd1 N2 82.10(7) 2_665 1_556
N1 Cd1 N2 180.0 . 1_556
C7 O1 Cd1 124.8(2) . .
C9 O2 Cd1 120.7(2) . .
C16 N1 C16 116.9(9) 2_665 .
C16 N1 Cd1 121.5(4) 2_665 .
C16 N1 Cd1 121.5(4) . .
C21 N2 C21 116.4(9) 2_665 .
C21 N2 Cd1 121.8(4) 2_665 1_554
C21 N2 Cd1 121.8(4) . 1_554
C2 C1 C6 121.6(5) . .
C2 C1 H1A 119.2 . .
C6 C1 H1A 119.2 . .
C3 C2 C1 120.7(5) . .
C3 C2 H2A 119.7 . .
C1 C2 H2A 119.7 . .
C2 C3 C4 118.7(5) . .
C2 C3 H3A 120.7 . .
C4 C3 H3A 120.7 . .
C3 C4 C5 121.4(5) . .
C3 C4 H4A 119.3 . .
C5 C4 H4A 119.3 . .
C6 C5 C4 120.6(5) . .
C6 C5 H5A 119.7 . .
C4 C5 H5A 119.7 . .
C5 C6 C1 116.9(4) . .
C5 C6 C7 119.1(4) . .
C1 C6 C7 124.0(4) . .
O1 C7 C8 126.1(3) . .
O1 C7 C6 115.2(3) . .
C8 C7 C6 118.7(3) . .
C7 C8 C9 127.9(4) . .
C7 C8 H8A 116.0 . .
C9 C8 H8A 116.0 . .
O2 C9 C8 125.8(3) . .
O2 C9 C10 115.9(3) . .
C8 C9 C10 118.3(3) . .
C11 C10 C15 118.4(4) . .
C11 C10 C9 120.7(3) . .
C15 C10 C9 120.8(4) . .
C10 C11 C12 120.7(4) . .
C10 C11 H11A 119.6 . .
C12 C11 H11A 119.6 . .
C13 C12 C11 120.0(5) . .
C13 C12 H12A 120.0 . .
C11 C12 H12A 120.0 . .
C12 C13 C14 120.5(5) . .
C12 C13 H13A 119.8 . .
C14 C13 H13A 119.8 . .
C13 C14 C15 120.0(5) . .
C13 C14 H14A 120.0 . .
C15 C14 H14A 120.0 . .
C14 C15 C10 120.3(4) . .
C14 C15 H15A 119.8 . .
C10 C15 H15A 119.8 . .
N1 C16 C17 123.4(5) . .
N1 C16 H16A 118.3 . .
C17 C16 H16A 118.3 . .
C18 C17 C16 119.0(6) . .
C18 C17 H17A 120.5 . .
C16 C17 H17A 120.5 . .
C17 C18 C17 118.2(9) . 2_665
C17 C18 C19 120.9(5) . .
C17 C18 C19 120.9(5) 2_665 .
C20 C19 C20 117.0(9) 2_665 .
C20 C19 C18 121.5(4) 2_665 .
C20 C19 C18 121.5(4) . .
C21 C20 C19 119.4(5) . .
C21 C20 H20A 120.3 . .
C19 C20 H20A 120.3 . .
N2 C21 C20 123.9(5) . .
N2 C21 H21A 118.1 . .
C20 C21 H21A 118.1 . .

loop_
_geom_bond_atom_site_label_1
_geom_bond_atom_site_label_2
_geom_bond_distance
_geom_bond_site_symmetry_2
Cd1 O1 2.241(2) .
Cd1 O2 2.241(2) .
Cd1 O1 2.241(2) 2_665
Cd1 O2 2.241(2) 2_665
Cd1 N1 2.346(11) .
Cd1 N2 2.432(10) 1_556
O1 C7 1.262(4) .
O2 C9 1.262(4) .
N1 C16 1.335(7) 2_665
N1 C16 1.335(7) .
N2 C21 1.330(7) 2_665
N2 C21 1.330(7) .
N2 Cd1 2.432(10) 1_554
C1 C2 1.371(6) .
C1 C6 1.381(6) .
C1 H1A 0.9300 .
C2 C3 1.353(9) .
C2 H2A 0.9300 .
C3 C4 1.356(9) .
C3 H3A 0.9300 .
C4 C5 1.378(7) .
C4 H4A 0.9300 .
C5 C6 1.376(5) .
C5 H5A 0.9300 .
C6 C7 1.497(5) .
C7 C8 1.390(5) .
C8 C9 1.409(5) .
C8 H8A 0.9300 .
C9 C10 1.496(5) .
C10 C11 1.375(5) .
C10 C15 1.388(5) .
C11 C12 1.385(6) .
C11 H11A 0.9300 .
C12 C13 1.358(7) .
C12 H12A 0.9300 .
C13 C14 1.362(7) .
C13 H13A 0.9300 .
C14 C15 1.384(6) .
C14 H14A 0.9300 .
C15 H15A 0.9300 .
C16 C17 1.380(5) .
C16 H16A 0.9300 .
C17 C18 1.379(7) .
C17 H17A 0.9300 .
C18 C17 1.379(7) 2_665
C18 C19 1.478(7) .
C19 C20 1.385(7) 2_665
C19 C20 1.385(7) .
C20 C21 1.385(5) .
C20 H20A 0.9300 .
C21 H21A 0.9300 .

loop_
_geom_hbond_atom_site_label_D
_geom_hbond_atom_site_label_H
_geom_hbond_atom_site_label_A
_geom_hbond_distance_DH
_geom_hbond_distance_HA
_geom_hbond_distance_DA
_geom_hbond_angle_DHA
_geom_hbond_site_symmetry_A
_geom_hbond_publ_flag
C16 H16A O1 0.9300 2.5900 3.188(5) 123.00 . yes

loop_
_geom_torsion_atom_site_label_1
_geom_torsion_atom_site_label_2
_geom_torsion_atom_site_label_3
_geom_torsion_atom_site_label_4
_geom_torsion
_geom_torsion_site_symmetry_1
_geom_torsion_site_symmetry_2
_geom_torsion_site_symmetry_3
_geom_torsion_site_symmetry_4
C6 C1 C2 C3 1.6(9) . . . .
C1 C2 C3 C4 -1.0(10) . . . .
C2 C3 C4 C5 -0.7(10) . . . .
C3 C4 C5 C6 2.0(9) . . . .
C4 C5 C6 C1 -1.4(7) . . . .
C4 C5 C6 C7 177.4(5) . . . .
C2 C1 C6 C5 -0.4(7) . . . .
C2 C1 C6 C7 -179.0(5) . . . .
Cd1 O1 C7 C8 -4.8(6) . . . .
Cd1 O1 C7 C6 175.7(3) . . . .
C5 C6 C7 O1 25.2(5) . . . .
C1 C6 C7 O1 -156.2(4) . . . .
C5 C6 C7 C8 -154.4(4) . . . .
C1 C6 C7 C8 24.3(6) . . . .
O1 C7 C8 C9 -12.3(7) . . . .
C6 C7 C8 C9 167.2(4) . . . .
Cd1 O2 C9 C8 34.5(5) . . . .
Cd1 O2 C9 C10 -147.1(2) . . . .
C7 C8 C9 O2 -5.3(7) . . . .
C7 C8 C9 C10 176.3(4) . . . .
O2 C9 C10 C11 -34.1(5) . . . .
C8 C9 C10 C11 144.4(4) . . . .
O2 C9 C10 C15 141.5(4) . . . .
C8 C9 C10 C15 -40.0(5) . . . .
C15 C10 C11 C12 2.7(6) . . . .
C9 C10 C11 C12 178.4(4) . . . .
C10 C11 C12 C13 -2.2(7) . . . .
C11 C12 C13 C14 0.6(8) . . . .
C12 C13 C14 C15 0.5(9) . . . .
C13 C14 C15 C10 0.0(8) . . . .
C11 C10 C15 C14 -1.5(6) . . . .
C9 C10 C15 C14 -177.3(4) . . . .
C16 N1 C16 C17 -1.9(3) 2_665 . . .
Cd1 N1 C16 C17 178.1(3) . . . .
N1 C16 C17 C18 3.7(6) . . . .
C16 C17 C18 C17 -1.7(3) . . . 2_665
C16 C17 C18 C19 178.3(3) . . . .
C17 C18 C19 C20 -139.8(3) . . . 2_665
C17 C18 C19 C20 40.2(3) 2_665 . . 2_665
C17 C18 C19 C20 40.2(3) . . . .
C17 C18 C19 C20 -139.8(3) 2_665 . . .
C20 C19 C20 C21 -0.6(3) 2_665 . . .
C18 C19 C20 C21 179.4(3) . . . .
C21 N2 C21 C20 -0.7(3) 2_665 . . .
Cd1 N2 C21 C20 179.3(3) 1_554 . . .
C19 C20 C21 N2 1.3(6) . . . .
